data_7122697
loop_
_publ_author_name
'Xie, Lihua'
'Dong, Shunxi'
'Zhang, Qian'
'Feng, Xiaoming'
'Liu, Xiaohua'

_publ_section_title
;
 Asymmetric construction of dihydrobenzofuran-2,5-dione derivatives via
 desymmetrization of p-quinols with azlactones
;
_journal_name_full 'Chemical Communications'
_journal_paper_doi 10.1039/C8CC08985J
_journal_year 2018
_chemical_absolute_configuration syn
_chemical_formula_sum 'C76 H99 B N8 O2'
_chemical_formula_weight 1167.44
_space_group_crystal_system orthorhombic
_space_group_IT_number 19
_space_group_name_Hall 'P 2ac 2ab'
_space_group_name_H-M_alt 'P 21 21 21'
_symmetry_space_group_name_Hall 'P 2ac 2ab'
_symmetry_space_group_name_H-M 'P 21 21 21'
_atom_sites_solution_hydrogens geom
_audit_creation_method SHELXL-2018/3
_audit_update_record
;
2018-11-08 deposited with the CCDC.
2018-11-13 downloaded from the CCDC.
;
_cell_angle_alpha 90
_cell_angle_beta 90
_cell_angle_gamma 90
_cell_formula_units_Z 4
_cell_length_a 20.6886(6)
_cell_length_b 21.2747(5)
_cell_length_c 21.4491(7)
_cell_measurement_reflns_used 9926
_cell_measurement_temperature 170(2)
_cell_measurement_theta_max 53.02
_cell_measurement_theta_min 2.98
_cell_volume 9440.7(5)
_computing_cell_refinement 'Bruker SAINT'
_computing_data_collection 'Bruker APEX2'
_computing_data_reduction 'Bruker SAINT'
_computing_molecular_graphics 'Bruker SHELXTL'
_computing_publication_material 'Bruker SHELXTL'
_computing_structure_refinement 'SHELXL-2018/3 (Sheldrick, 2018)'
_computing_structure_solution 'SHELXT 2014/5 (Sheldrick, 2014)'
_diffrn_ambient_temperature 170(2)
_diffrn_measured_fraction_theta_full 0.986
_diffrn_measured_fraction_theta_max 0.986
_diffrn_measurement_device_type 'BRUKER D8 VENTURE PHOTON II'
_diffrn_radiation_type CuK\a
_diffrn_radiation_wavelength 1.54178
_diffrn_reflns_av_R_equivalents 0.0561
_diffrn_reflns_av_unetI/netI 0.0516
_diffrn_reflns_Laue_measured_fraction_full 0.986
_diffrn_reflns_Laue_measured_fraction_max 0.986
_diffrn_reflns_limit_h_max 21
_diffrn_reflns_limit_h_min -21
_diffrn_reflns_limit_k_max 22
_diffrn_reflns_limit_k_min -22
_diffrn_reflns_limit_l_max 22
_diffrn_reflns_limit_l_min -21
_diffrn_reflns_number 39183
_diffrn_reflns_point_group_measured_fraction_full 0.979
_diffrn_reflns_point_group_measured_fraction_max 0.979
_diffrn_reflns_theta_full 54.383
_diffrn_reflns_theta_max 54.383
_diffrn_reflns_theta_min 2.968
_exptl_absorpt_coefficient_mu 0.378
_exptl_absorpt_correction_T_max 0.7507
_exptl_absorpt_correction_T_min 0.4674
_exptl_absorpt_correction_type multi-scan
_exptl_absorpt_process_details
;
 SADABS 2016/2: Krause, L., Herbst-Irmer, R., Sheldrick G.M. & Stalke D.,
 J. Appl. Cryst. 48 (2015) 3-10
;
_exptl_crystal_colour colourless
_exptl_crystal_density_diffrn 0.820
_exptl_crystal_description NEEDLE
_exptl_crystal_F_000 2520
_exptl_crystal_size_max 0.600
_exptl_crystal_size_mid 0.040
_exptl_crystal_size_min 0.040
_refine_diff_density_max 0.240
_refine_diff_density_min -0.253
_refine_diff_density_rms 0.047
_refine_ls_abs_structure_details
;
 Flack x determined using 2661 quotients [(I+)-(I-)]/[(I+)+(I-)]
 (Parsons, Flack and Wagner, Acta Cryst. B69 (2013) 249-259).
;
_refine_ls_abs_structure_Flack 0.45(13)
_refine_ls_extinction_coef 0.00041(10)
_refine_ls_extinction_expression Fc^*^=kFc[1+0.001xFc^2^\l^3^/sin(2\q)]^-1/4^
_refine_ls_extinction_method 'SHELXL-2018/3 (Sheldrick 2018)'
_refine_ls_goodness_of_fit_ref 0.954
_refine_ls_hydrogen_treatment constr
_refine_ls_matrix_type full
_refine_ls_number_parameters 756
_refine_ls_number_reflns 11357
_refine_ls_number_restraints 1902
_refine_ls_restrained_S_all 0.987
_refine_ls_R_factor_all 0.1186
_refine_ls_R_factor_gt 0.0950
_refine_ls_shift/su_max 0.000
_refine_ls_shift/su_mean 0.000
_refine_ls_structure_factor_coef Fsqd
_refine_ls_weighting_details 'w=1/[\s^2^(Fo^2^)+(0.0700P)^2^+15.0000P] where P=(Fo^2^+2Fc^2^)/3'
_refine_ls_weighting_scheme calc
_refine_ls_wR_factor_gt 0.2222
_refine_ls_wR_factor_ref 0.2388
_reflns_Friedel_coverage 0.807
_reflns_Friedel_fraction_full 0.969
_reflns_Friedel_fraction_max 0.969
_reflns_number_gt 7944
_reflns_number_total 11357
_reflns_threshold_expression 'I > 2\s(I)'
_cod_data_source_file c8cc08985j2.cif
_cod_data_source_block cu_20180530xlhbp_0ma_a_sq
_cod_database_code 7122697
_shelx_shelxl_version_number 2018/3
_shelx_space_group_comment
;
The symmetry employed for this shelxl refinement is uniquely defined
by the following loop, which should always be used as a source of
symmetry information in preference to the above space-group names.
They are only intended as comments.
;
_shelx_estimated_absorpt_t_min 0.805
_shelx_estimated_absorpt_t_max 0.985

loop_
_space_group_symop_operation_xyz
'x, y, z'
'-x+1/2, -y, z+1/2'
'-x, y+1/2, -z+1/2'
'x+1/2, -y+1/2, -z'

loop_
_atom_site_label
_atom_site_type_symbol
_atom_site_fract_x
_atom_site_fract_y
_atom_site_fract_z
_atom_site_U_iso_or_equiv
_atom_site_adp_type
_atom_site_occupancy
_atom_site_site_symmetry_order
_atom_site_calc_flag
_atom_site_refinement_flags_posn
_atom_site_refinement_flags_adp
C1 C 0.5113(6) 0.0036(5) -0.0265(6) 0.130(3) Uani 1 1 d . U
H1A H 0.554344 0.001911 -0.046646 0.156 Uiso 1 1 calc R U
H1B H 0.479668 0.019545 -0.057285 0.156 Uiso 1 1 calc R U
C2 C 0.4910(6) -0.0637(5) -0.0037(6) 0.127(3) Uani 1 1 d . U
H2A H 0.488194 -0.092387 -0.039938 0.153 Uiso 1 1 calc R U
H2B H 0.524287 -0.080296 0.025085 0.153 Uiso 1 1 calc R U
C3 C 0.4252(6) -0.0613(5) 0.0298(6) 0.122(3) Uani 1 1 d . U
H3A H 0.413939 -0.103615 0.045510 0.146 Uiso 1 1 calc R U
H3B H 0.391249 -0.047895 0.000151 0.146 Uiso 1 1 calc R U
C4 C 0.4286(6) -0.0141(4) 0.0853(6) 0.116(3) Uani 1 1 d . U
H4A H 0.385983 -0.011995 0.106274 0.140 Uiso 1 1 calc R U
H4B H 0.460872 -0.028708 0.116090 0.140 Uiso 1 1 calc R U
C5 C 0.4474(5) 0.0515(4) 0.0615(6) 0.107(2) Uani 1 1 d . U
H5 H 0.414235 0.067753 0.031632 0.128 Uiso 1 1 calc R U
C6 C 0.5134(6) 0.0467(5) 0.0299(6) 0.120(3) Uani 1 1 d . U
H6A H 0.527633 0.089104 0.016746 0.144 Uiso 1 1 calc R U
H6B H 0.545436 0.030410 0.060228 0.144 Uiso 1 1 calc R U
C7 C 0.4100(6) 0.1912(5) 0.0210(6) 0.117(2) Uani 1 1 d . U
H7 H 0.453003 0.170024 0.017531 0.140 Uiso 1 1 calc R U
C8 C 0.3707(6) 0.1755(5) -0.0340(6) 0.126(3) Uani 1 1 d . U
H8A H 0.327892 0.196058 -0.030720 0.151 Uiso 1 1 calc R U
H8B H 0.363766 0.129450 -0.035866 0.151 Uiso 1 1 calc R U
C9 C 0.4049(7) 0.1976(5) -0.0936(6) 0.133(3) Uani 1 1 d . U
H9A H 0.378089 0.187035 -0.130370 0.160 Uiso 1 1 calc R U
H9B H 0.446812 0.175489 -0.097835 0.160 Uiso 1 1 calc R U
C10 C 0.4166(7) 0.2692(5) -0.0916(7) 0.134(3) Uani 1 1 d . U
H10A H 0.441190 0.282504 -0.128945 0.161 Uiso 1 1 calc R U
H10B H 0.374735 0.291690 -0.091437 0.161 Uiso 1 1 calc R U
C11 C 0.4514(7) 0.2839(5) -0.0379(7) 0.140(3) Uani 1 1 d . U
H11A H 0.457319 0.330014 -0.036020 0.168 Uiso 1 1 calc R U
H11B H 0.494786 0.264547 -0.040961 0.168 Uiso 1 1 calc R U
C12 C 0.4197(7) 0.2621(5) 0.0230(6) 0.127(3) Uani 1 1 d . U
H12A H 0.447655 0.273331 0.058819 0.152 Uiso 1 1 calc R U
H12B H 0.377540 0.283328 0.028446 0.152 Uiso 1 1 calc R U
C13 C 0.4064(5) 0.1403(4) 0.1270(6) 0.102(2) Uani 1 1 d . U
C14 C 0.4061(5) 0.1098(4) 0.2347(5) 0.103(2) Uani 1 1 d . U
H14A H 0.451187 0.117647 0.248079 0.123 Uiso 1 1 calc R U
H14B H 0.403651 0.066315 0.218387 0.123 Uiso 1 1 calc R U
C15 C 0.3628(5) 0.1160(4) 0.2887(6) 0.109(2) Uani 1 1 d . U
H15A H 0.377323 0.087387 0.322328 0.131 Uiso 1 1 calc R U
H15B H 0.318425 0.103632 0.276536 0.131 Uiso 1 1 calc R U
C16 C 0.3625(6) 0.1862(4) 0.3136(6) 0.113(3) Uani 1 1 d . U
H16A H 0.335078 0.190281 0.351137 0.136 Uiso 1 1 calc R U
H16B H 0.406874 0.200393 0.323770 0.136 Uiso 1 1 calc R U
C17 C 0.3351(5) 0.2236(4) 0.2601(5) 0.104(2) Uani 1 1 d . U
H17A H 0.331565 0.268316 0.272387 0.124 Uiso 1 1 calc R U
H17B H 0.291120 0.208083 0.250304 0.124 Uiso 1 1 calc R U
C18 C 0.3777(5) 0.2181(4) 0.2022(6) 0.102(2) Uani 1 1 d . U
H18 H 0.351787 0.235436 0.166835 0.122 Uiso 1 1 calc R U
C19 C 0.4395(5) 0.2553(4) 0.2037(5) 0.099(2) Uani 1 1 d . U
C21 C 0.4995(5) 0.4013(4) 0.1564(6) 0.098(2) Uani 1 1 d . U
C20 C 0.4823(5) 0.3636(4) 0.2170(5) 0.094(2) Uani 1 1 d . U
H20 H 0.521494 0.339511 0.230098 0.113 Uiso 1 1 calc R U
C22 C 0.4587(5) 0.4063(4) 0.1074(6) 0.104(2) Uani 1 1 d . U
H22 H 0.418304 0.385129 0.108277 0.125 Uiso 1 1 calc R U
C23 C 0.4759(6) 0.4431(5) 0.0543(6) 0.116(3) Uani 1 1 d . U
H23 H 0.447180 0.446098 0.019899 0.139 Uiso 1 1 calc R U
C25 C 0.5749(6) 0.4705(5) 0.1076(6) 0.117(3) Uani 1 1 d . U
H25 H 0.614343 0.493329 0.108642 0.140 Uiso 1 1 calc R U
C24 C 0.5327(5) 0.4733(4) 0.0530(6) 0.107(2) Uani 1 1 d . U
H24 H 0.545442 0.496316 0.017091 0.129 Uiso 1 1 calc R U
C26 C 0.5569(5) 0.4349(4) 0.1563(5) 0.097(2) Uani 1 1 d . U
H26 H 0.584262 0.432794 0.191823 0.117 Uiso 1 1 calc R U
C28 C 0.4464(5) 0.3689(4) 0.3284(5) 0.099(2) Uani 1 1 d . U
C27 C 0.4633(5) 0.4064(4) 0.2695(5) 0.092(2) Uani 1 1 d . U
H27 H 0.502088 0.432488 0.279733 0.111 Uiso 1 1 calc R U
C29 C 0.4977(5) 0.3343(4) 0.3575(5) 0.102(2) Uani 1 1 d . U
H29 H 0.540570 0.336670 0.341832 0.123 Uiso 1 1 calc R U
C30 C 0.4837(6) 0.2974(4) 0.4087(6) 0.110(3) Uani 1 1 d . U
H30 H 0.517128 0.273501 0.427680 0.132 Uiso 1 1 calc R U
C31 C 0.4198(6) 0.2946(4) 0.4337(6) 0.106(2) Uani 1 1 d . U
H31 H 0.411122 0.270398 0.469943 0.127 Uiso 1 1 calc R U
C32 C 0.3709(6) 0.3273(4) 0.4045(6) 0.109(3) Uani 1 1 d . U
H32 H 0.327917 0.324236 0.419832 0.131 Uiso 1 1 calc R U
C33 C 0.3840(5) 0.3652(4) 0.3522(5) 0.102(2) Uani 1 1 d . U
H33 H 0.350051 0.388245 0.333066 0.122 Uiso 1 1 calc R U
C34 C 0.4153(5) 0.5141(4) 0.2580(5) 0.087(2) Uani 1 1 d . U
C35 C 0.3579(5) 0.5501(4) 0.2326(5) 0.095(2) Uani 1 1 d . U
H35 H 0.317845 0.532477 0.252040 0.114 Uiso 1 1 calc R U
C36 C 0.3517(5) 0.5434(4) 0.1606(5) 0.101(2) Uani 1 1 d . U
H36A H 0.355598 0.498455 0.149211 0.121 Uiso 1 1 calc R U
H36B H 0.308387 0.558009 0.147512 0.121 Uiso 1 1 calc R U
C37 C 0.4011(5) 0.5794(4) 0.1270(6) 0.107(2) Uani 1 1 d . U
H37A H 0.394697 0.575175 0.081434 0.128 Uiso 1 1 calc R U
H37B H 0.444747 0.563494 0.137491 0.128 Uiso 1 1 calc R U
C38 C 0.3948(5) 0.6497(4) 0.1466(5) 0.105(2) Uani 1 1 d . U
H38A H 0.350918 0.665182 0.136611 0.126 Uiso 1 1 calc R U
H38B H 0.426456 0.675410 0.123174 0.126 Uiso 1 1 calc R U
C39 C 0.4075(5) 0.6562(4) 0.2180(5) 0.101(2) Uani 1 1 d . U
H39A H 0.452428 0.643543 0.227914 0.121 Uiso 1 1 calc R U
H39B H 0.401508 0.700448 0.231211 0.121 Uiso 1 1 calc R U
C40 C 0.3480(5) 0.6310(4) 0.3084(6) 0.096(2) Uani 1 1 d . U
C41 C 0.2924(6) 0.5865(4) 0.4021(6) 0.113(2) Uani 1 1 d . U
H41 H 0.326690 0.609804 0.425385 0.136 Uiso 1 1 calc R U
C42 C 0.3050(6) 0.5142(5) 0.4103(6) 0.124(3) Uani 1 1 d . U
H42A H 0.273877 0.490737 0.384112 0.148 Uiso 1 1 calc R U
H42B H 0.349023 0.504430 0.394896 0.148 Uiso 1 1 calc R U
C43 C 0.2993(6) 0.4922(5) 0.4752(7) 0.132(3) Uani 1 1 d . U
H43A H 0.304880 0.446000 0.476223 0.159 Uiso 1 1 calc R U
H43B H 0.334335 0.511133 0.500386 0.159 Uiso 1 1 calc R U
C44 C 0.2371(7) 0.5083(5) 0.5032(7) 0.139(3) Uani 1 1 d . U
H44A H 0.236897 0.494502 0.547280 0.167 Uiso 1 1 calc R U
H44B H 0.202381 0.485126 0.481174 0.167 Uiso 1 1 calc R U
C45 C 0.2223(7) 0.5802(6) 0.5003(7) 0.142(3) Uani 1 1 d . U
H45A H 0.178649 0.588642 0.517192 0.170 Uiso 1 1 calc R U
H45B H 0.254155 0.603609 0.525826 0.170 Uiso 1 1 calc R U
C46 C 0.2261(6) 0.6021(5) 0.4323(6) 0.127(3) Uani 1 1 d . U
H46A H 0.218913 0.648050 0.430463 0.153 Uiso 1 1 calc R U
H46B H 0.191335 0.581492 0.408023 0.153 Uiso 1 1 calc R U
C47 C 0.3938(5) 0.7206(4) 0.4436(6) 0.108(2) Uani 1 1 d . U
H47A H 0.438564 0.734664 0.435017 0.130 Uiso 1 1 calc R U
H47B H 0.395589 0.678205 0.462544 0.130 Uiso 1 1 calc R U
C48 C 0.3543(5) 0.7189(4) 0.3828(5) 0.100(2) Uani 1 1 d . U
H48 H 0.309761 0.703899 0.393133 0.120 Uiso 1 1 calc R U
C49 C 0.3487(5) 0.7865(4) 0.3573(5) 0.101(2) Uani 1 1 d . U
H49A H 0.392128 0.800925 0.344143 0.122 Uiso 1 1 calc R U
H49B H 0.320661 0.786079 0.319905 0.122 Uiso 1 1 calc R U
C50 C 0.3219(6) 0.8323(5) 0.4034(6) 0.117(3) Uani 1 1 d . U
H50A H 0.322505 0.875031 0.385214 0.141 Uiso 1 1 calc R U
H50B H 0.276383 0.821266 0.412741 0.141 Uiso 1 1 calc R U
C51 C 0.3593(6) 0.8318(5) 0.4608(6) 0.122(3) Uani 1 1 d . U
H51A H 0.340977 0.862760 0.490354 0.147 Uiso 1 1 calc R U
H51B H 0.404433 0.844252 0.451681 0.147 Uiso 1 1 calc R U
C52 C 0.3589(6) 0.7687(4) 0.4899(6) 0.118(3) Uani 1 1 d . U
H52A H 0.313874 0.755032 0.497652 0.141 Uiso 1 1 calc R U
H52B H 0.382021 0.769904 0.530296 0.141 Uiso 1 1 calc R U
C53 C 0.2555(7) 0.7985(5) 0.0299(7) 0.131(2) Uani 1 1 d . U
C54 C 0.2234(7) 0.7408(5) 0.0408(7) 0.140(3) Uani 1 1 d . U
H54 H 0.180370 0.741821 0.056164 0.168 Uiso 1 1 calc R U
C55 C 0.2520(8) 0.6826(6) 0.0302(7) 0.149(3) Uani 1 1 d . U
H55 H 0.230579 0.644264 0.039878 0.179 Uiso 1 1 calc R U
C56 C 0.3186(7) 0.6838(6) 0.0024(7) 0.148(3) Uani 1 1 d . U
H56 H 0.339464 0.645361 -0.007677 0.177 Uiso 1 1 calc R U
C57 C 0.3475(7) 0.7353(6) -0.0079(7) 0.149(3) Uani 1 1 d . U
H57 H 0.390984 0.734038 -0.021994 0.179 Uiso 1 1 calc R U
C58 C 0.3168(7) 0.7965(5) 0.0010(7) 0.140(3) Uani 1 1 d . U
H58 H 0.337612 0.834014 -0.012257 0.168 Uiso 1 1 calc R U
C59 C 0.2464(6) 0.8881(6) 0.1158(7) 0.128(2) Uani 1 1 d . U
C60 C 0.2116(6) 0.9335(6) 0.1463(7) 0.134(3) Uani 1 1 d . U
H60 H 0.173309 0.950917 0.128937 0.161 Uiso 1 1 calc R U
C61 C 0.2354(7) 0.9531(7) 0.2047(8) 0.148(3) Uani 1 1 d . U
H61 H 0.211761 0.985239 0.225376 0.177 Uiso 1 1 calc R U
C62 C 0.2865(6) 0.9317(6) 0.2333(7) 0.131(3) Uani 1 1 d . U
H62 H 0.300183 0.947420 0.272621 0.157 Uiso 1 1 calc R U
C63 C 0.3198(6) 0.8840(6) 0.2020(7) 0.129(3) Uani 1 1 d . U
H63 H 0.357424 0.866276 0.220262 0.155 Uiso 1 1 calc R U
C64 C 0.2996(6) 0.8634(5) 0.1476(6) 0.121(3) Uani 1 1 d . U
H64 H 0.322645 0.829759 0.128834 0.145 Uiso 1 1 calc R U
C65 C 0.2555(4) 0.9090(3) -0.0690(5) 0.136(3) Uani 1 1 d G U
H65 H 0.251531 0.866879 -0.083307 0.164 Uiso 1 1 calc R U
C66 C 0.2727(4) 0.9564(4) -0.1104(4) 0.146(3) Uani 1 1 d G U
H66 H 0.280538 0.946669 -0.152989 0.175 Uiso 1 1 calc R U
C67 C 0.2786(4) 1.0179(3) -0.0895(4) 0.141(3) Uani 1 1 d G U
H67 H 0.290362 1.050340 -0.117799 0.169 Uiso 1 1 calc R U
C68 C 0.2672(4) 1.0321(3) -0.0272(5) 0.134(3) Uani 1 1 d G U
H68 H 0.271179 1.074222 -0.012926 0.161 Uiso 1 1 calc R U
C69 C 0.2500(4) 0.9847(4) 0.0142(4) 0.133(3) Uani 1 1 d G U
H69 H 0.242172 0.994433 0.056757 0.160 Uiso 1 1 calc R U
C70 C 0.2441(4) 0.9232(3) -0.0067(4) 0.131(2) Uani 1 1 d G U
C71 C 0.1428(3) 0.8598(4) 0.0382(5) 0.136(2) Uani 1 1 d G U
C72 C 0.1119(4) 0.8743(4) -0.0175(4) 0.138(3) Uani 1 1 d G U
H72 H 0.136192 0.889397 -0.051997 0.165 Uiso 1 1 calc R U
C73 C 0.0454(4) 0.8667(4) -0.0228(4) 0.136(3) Uani 1 1 d G U
H73 H 0.024229 0.876621 -0.060861 0.164 Uiso 1 1 calc R U
C74 C 0.0098(3) 0.8446(4) 0.0276(5) 0.150(3) Uiso 1 1 d G U
H74 H -0.035635 0.839414 0.024025 0.180 Uiso 1 1 calc R U
C75 C 0.0408(5) 0.8301(4) 0.0833(4) 0.161(3) Uani 1 1 d G U
H75 H 0.016464 0.814982 0.117776 0.193 Uiso 1 1 calc R U
C76 C 0.1073(5) 0.8377(4) 0.0886(4) 0.158(3) Uani 1 1 d G U
H76 H 0.128427 0.827758 0.126642 0.189 Uiso 1 1 calc R U
B77 B 0.2228(8) 0.8675(6) 0.0433(8) 0.129(2) Uani 1 1 d . U
N78 N 0.4522(4) 0.0926(3) 0.1162(4) 0.107(2) Uani 1 1 d . U
H78 H 0.484194 0.087303 0.142687 0.128 Uiso 1 1 calc R U
N79 N 0.3776(4) 0.1701(4) 0.0788(5) 0.109(2) Uani 1 1 d . U
N80 N 0.3895(4) 0.1522(3) 0.1872(5) 0.0986(18) Uani 1 1 d . U
N81 N 0.4302(4) 0.3181(3) 0.2038(4) 0.0968(19) Uani 1 1 d . U
H81 H 0.391242 0.332629 0.195743 0.116 Uiso 1 1 calc R U
N82 N 0.4115(4) 0.4502(3) 0.2509(4) 0.0904(18) Uani 1 1 d . U
H82 H 0.376226 0.434434 0.234215 0.108 Uiso 1 1 calc R U
N83 N 0.3626(4) 0.6163(3) 0.2500(4) 0.0930(18) Uani 1 1 d . U
N84 N 0.2963(4) 0.6043(3) 0.3366(5) 0.1050(19) Uani 1 1 d . U
H84 H 0.262087 0.597086 0.313346 0.126 Uiso 1 1 calc R U
N85 N 0.3815(4) 0.6764(3) 0.3388(4) 0.0944(18) Uani 1 1 d . U
H85 H 0.423014 0.679757 0.330759 0.113 Uiso 1 1 calc R U
O86 O 0.4926(3) 0.2307(2) 0.2043(4) 0.0992(19) Uani 1 1 d . U
O87 O 0.4580(3) 0.5391(2) 0.2886(3) 0.0954(18) Uani 1 1 d . U

loop_
_atom_site_aniso_label
_atom_site_aniso_U_11
_atom_site_aniso_U_22
_atom_site_aniso_U_33
_atom_site_aniso_U_23
_atom_site_aniso_U_13
_atom_site_aniso_U_12
C1 0.139(6) 0.089(5) 0.161(6) -0.015(5) -0.001(6) -0.002(5)
C2 0.139(6) 0.076(5) 0.167(6) -0.013(5) 0.004(6) 0.007(5)
C3 0.137(6) 0.068(4) 0.160(6) -0.017(5) -0.010(5) -0.003(5)
C4 0.120(5) 0.068(4) 0.161(6) -0.015(4) -0.008(5) -0.003(4)
C5 0.118(5) 0.059(4) 0.144(5) -0.012(4) -0.001(4) -0.002(4)
C6 0.131(5) 0.067(4) 0.162(6) -0.017(5) 0.009(5) -0.006(4)
C7 0.131(5) 0.070(4) 0.149(6) 0.001(5) -0.008(5) 0.004(4)
C8 0.141(6) 0.083(5) 0.152(6) 0.005(5) -0.008(5) 0.002(5)
C9 0.155(6) 0.094(5) 0.151(6) 0.006(5) -0.007(6) 0.008(5)
C10 0.155(6) 0.094(5) 0.155(7) 0.000(6) -0.004(6) 0.010(5)
C11 0.164(7) 0.085(5) 0.170(7) 0.008(5) 0.002(6) -0.002(5)
C12 0.149(6) 0.080(4) 0.151(6) 0.000(5) 0.008(5) 0.006(5)
C13 0.105(5) 0.056(4) 0.145(5) -0.007(4) 0.001(5) -0.004(4)
C14 0.105(5) 0.064(4) 0.141(5) -0.004(4) 0.005(4) -0.005(4)
C15 0.116(5) 0.066(4) 0.144(6) 0.004(5) 0.007(5) 0.002(4)
C16 0.118(5) 0.074(4) 0.148(6) -0.004(5) 0.008(5) 0.000(4)
C17 0.106(5) 0.061(4) 0.143(6) -0.003(4) 0.008(5) -0.010(4)
C18 0.104(4) 0.057(3) 0.145(5) -0.007(4) 0.004(4) 0.000(3)
C19 0.096(5) 0.055(4) 0.145(5) 0.001(4) 0.004(5) -0.001(4)
C21 0.104(4) 0.056(4) 0.136(5) -0.004(4) 0.005(4) -0.003(4)
C20 0.095(4) 0.047(3) 0.142(5) -0.004(4) 0.002(4) -0.001(3)
C22 0.106(5) 0.059(4) 0.146(5) 0.002(4) 0.006(4) 0.000(4)
C23 0.124(6) 0.078(5) 0.146(6) 0.003(5) 0.007(5) 0.010(5)
C25 0.120(6) 0.069(5) 0.160(6) -0.004(5) 0.016(5) -0.001(5)
C24 0.116(5) 0.064(4) 0.142(6) -0.002(5) 0.011(5) -0.008(4)
C26 0.103(5) 0.054(4) 0.135(5) -0.003(4) 0.008(5) -0.001(4)
C28 0.108(4) 0.056(4) 0.133(5) -0.001(4) 0.008(4) 0.002(4)
C27 0.095(4) 0.050(3) 0.131(5) 0.003(4) 0.005(4) 0.002(3)
C29 0.118(5) 0.062(4) 0.127(5) -0.002(4) 0.001(5) -0.002(4)
C30 0.130(5) 0.057(4) 0.143(6) -0.001(4) 0.013(5) 0.002(4)
C31 0.122(5) 0.061(4) 0.135(6) 0.003(4) 0.014(5) 0.003(4)
C32 0.121(5) 0.064(5) 0.142(6) -0.007(5) 0.015(5) -0.007(4)
C33 0.109(5) 0.066(4) 0.131(5) -0.008(4) 0.009(4) 0.003(4)
C34 0.089(4) 0.049(4) 0.123(5) 0.002(4) 0.008(4) 0.006(4)
C35 0.105(4) 0.048(3) 0.133(4) 0.000(4) -0.001(4) 0.001(3)
C36 0.112(5) 0.064(4) 0.127(5) 0.003(4) 0.002(5) -0.002(4)
C37 0.121(5) 0.067(4) 0.132(5) -0.005(4) 0.001(5) 0.004(4)
C38 0.125(5) 0.058(4) 0.131(5) 0.004(4) 0.002(5) 0.006(4)
C39 0.113(5) 0.055(4) 0.136(5) 0.008(4) 0.009(4) -0.003(4)
C40 0.103(4) 0.052(4) 0.133(5) 0.005(4) 0.010(4) 0.003(4)
C41 0.124(5) 0.065(4) 0.152(5) 0.005(4) 0.025(5) 0.004(4)
C42 0.138(5) 0.072(4) 0.161(6) 0.008(5) 0.032(5) -0.006(5)
C43 0.147(6) 0.087(5) 0.163(6) 0.022(5) 0.025(6) -0.008(5)
C44 0.151(6) 0.098(5) 0.168(6) 0.009(5) 0.033(6) -0.018(5)
C45 0.147(6) 0.103(5) 0.175(6) 0.012(6) 0.037(6) -0.007(5)
C46 0.134(5) 0.088(5) 0.160(6) 0.010(5) 0.035(5) -0.005(5)
C47 0.122(5) 0.062(4) 0.141(6) -0.002(4) 0.017(5) -0.004(4)
C48 0.108(5) 0.053(4) 0.140(5) -0.001(4) 0.020(4) 0.001(4)
C49 0.111(5) 0.049(4) 0.143(6) 0.000(4) 0.022(5) 0.003(4)
C50 0.126(6) 0.067(4) 0.158(6) 0.004(5) 0.026(5) 0.006(5)
C51 0.138(6) 0.071(4) 0.157(6) -0.017(5) 0.020(5) 0.007(5)
C52 0.138(6) 0.077(5) 0.138(6) -0.006(5) 0.029(5) -0.006(5)
C53 0.138(5) 0.077(4) 0.179(5) -0.007(4) -0.030(5) -0.005(4)
C54 0.152(6) 0.081(5) 0.186(6) -0.002(5) -0.028(6) 0.001(5)
C55 0.171(6) 0.081(5) 0.197(7) -0.010(6) -0.040(6) -0.010(6)
C56 0.162(6) 0.086(5) 0.195(7) -0.009(6) -0.023(6) 0.002(6)
C57 0.158(6) 0.092(5) 0.198(7) -0.018(6) -0.022(6) 0.006(5)
C58 0.149(6) 0.081(5) 0.191(6) -0.012(5) -0.021(6) -0.003(5)
C59 0.124(5) 0.096(4) 0.166(5) -0.002(4) -0.025(4) -0.003(4)
C60 0.122(6) 0.119(6) 0.160(6) -0.011(5) -0.025(5) 0.017(5)
C61 0.137(6) 0.130(6) 0.176(7) -0.021(6) -0.018(6) 0.016(5)
C62 0.114(6) 0.123(6) 0.155(7) -0.015(5) -0.027(5) 0.012(5)
C63 0.121(6) 0.109(6) 0.157(7) -0.003(6) -0.026(5) 0.004(5)
C64 0.111(5) 0.097(5) 0.154(6) -0.006(5) -0.026(5) -0.002(4)
C65 0.143(5) 0.095(5) 0.172(6) 0.007(5) -0.036(6) -0.015(5)
C66 0.142(6) 0.113(6) 0.183(7) 0.011(6) -0.037(6) -0.002(6)
C67 0.136(6) 0.096(5) 0.191(7) 0.022(6) -0.039(6) -0.001(5)
C68 0.133(6) 0.089(5) 0.181(7) 0.021(5) -0.030(6) -0.002(5)
C69 0.132(5) 0.088(5) 0.179(6) 0.011(5) -0.031(5) 0.000(5)
C70 0.131(4) 0.088(4) 0.175(5) 0.008(4) -0.029(5) -0.007(4)
C71 0.134(5) 0.106(4) 0.167(5) 0.009(4) -0.021(5) -0.001(4)
C72 0.134(5) 0.106(5) 0.173(6) 0.008(5) -0.018(5) 0.006(5)
C73 0.129(6) 0.108(5) 0.172(6) 0.008(5) -0.023(6) 0.005(5)
C75 0.149(6) 0.152(6) 0.182(6) 0.028(6) 0.006(6) 0.016(6)
C76 0.143(6) 0.151(6) 0.179(6) 0.024(5) 0.003(6) 0.009(5)
B77 0.131(4) 0.086(4) 0.169(5) 0.002(4) -0.021(4) -0.005(4)
N78 0.107(4) 0.064(4) 0.150(5) -0.009(4) -0.008(4) -0.003(3)
N79 0.111(4) 0.071(4) 0.144(5) -0.004(4) -0.001(4) 0.008(3)
N80 0.099(4) 0.054(3) 0.144(4) 0.001(3) -0.001(4) -0.002(3)
N81 0.091(4) 0.049(3) 0.150(5) -0.004(3) -0.002(4) -0.004(3)
N82 0.095(4) 0.054(3) 0.122(4) 0.001(3) -0.004(4) 0.001(3)
N83 0.102(4) 0.048(3) 0.129(4) 0.006(3) 0.003(4) 0.000(3)
N84 0.105(4) 0.064(3) 0.146(5) 0.007(4) 0.013(4) 0.000(3)
N85 0.095(4) 0.051(3) 0.137(4) 0.003(3) 0.014(4) 0.003(3)
O86 0.088(4) 0.044(3) 0.166(6) -0.003(3) 0.004(4) 0.005(3)
O87 0.103(4) 0.049(3) 0.135(5) -0.004(3) 0.001(4) -0.001(3)

loop_
_atom_type_symbol
_atom_type_description
_atom_type_scat_dispersion_real
_atom_type_scat_dispersion_imag
_atom_type_scat_source
C C 0.0181 0.0091 'International Tables Vol C Tables 4.2.6.8 and 6.1.1.4'
H H 0.0000 0.0000 'International Tables Vol C Tables 4.2.6.8 and 6.1.1.4'
B B 0.0090 0.0039 'International Tables Vol C Tables 4.2.6.8 and 6.1.1.4'
N N 0.0311 0.0180 'International Tables Vol C Tables 4.2.6.8 and 6.1.1.4'
O O 0.0492 0.0322 'International Tables Vol C Tables 4.2.6.8 and 6.1.1.4'

loop_
_geom_angle_atom_site_label_1
_geom_angle_atom_site_label_2
_geom_angle_atom_site_label_3
_geom_angle
C6 C1 C2 108.1(10)
C6 C1 H1A 110.1
C2 C1 H1A 110.1
C6 C1 H1B 110.1
C2 C1 H1B 110.1
H1A C1 H1B 108.4
C3 C2 C1 110.6(9)
C3 C2 H2A 109.5
C1 C2 H2A 109.5
C3 C2 H2B 109.5
C1 C2 H2B 109.5
H2A C2 H2B 108.1
C2 C3 C4 109.8(10)
C2 C3 H3A 109.7
C4 C3 H3A 109.7
C2 C3 H3B 109.7
C4 C3 H3B 109.7
H3A C3 H3B 108.2
C5 C4 C3 110.0(10)
C5 C4 H4A 109.7
C3 C4 H4A 109.7
C5 C4 H4B 109.7
C3 C4 H4B 109.7
H4A C4 H4B 108.2
N78 C5 C6 109.5(9)
N78 C5 C4 107.0(9)
C6 C5 C4 108.3(9)
N78 C5 H5 110.7
C6 C5 H5 110.7
C4 C5 H5 110.7
C1 C6 C5 111.5(10)
C1 C6 H6A 109.3
C5 C6 H6A 109.3
C1 C6 H6B 109.3
C5 C6 H6B 109.3
H6A C6 H6B 108.0
C8 C7 N79 110.7(10)
C8 C7 C12 108.7(10)
N79 C7 C12 109.7(10)
C8 C7 H7 109.3
N79 C7 H7 109.3
C12 C7 H7 109.3
C7 C8 C9 110.1(11)
C7 C8 H8A 109.6
C9 C8 H8A 109.6
C7 C8 H8B 109.6
C9 C8 H8B 109.6
H8A C8 H8B 108.2
C8 C9 C10 110.6(11)
C8 C9 H9A 109.5
C10 C9 H9A 109.5
C8 C9 H9B 109.5
C10 C9 H9B 109.5
H9A C9 H9B 108.1
C11 C10 C9 109.0(11)
C11 C10 H10A 109.9
C9 C10 H10A 109.9
C11 C10 H10B 109.9
C9 C10 H10B 109.9
H10A C10 H10B 108.3
C10 C11 C12 114.6(12)
C10 C11 H11A 108.6
C12 C11 H11A 108.6
C10 C11 H11B 108.6
C12 C11 H11B 108.6
H11A C11 H11B 107.6
C7 C12 C11 109.4(10)
C7 C12 H12A 109.8
C11 C12 H12A 109.8
C7 C12 H12B 109.8
C11 C12 H12B 109.8
H12A C12 H12B 108.2
N79 C13 N80 121.7(10)
N79 C13 N78 120.6(11)
N80 C13 N78 117.5(11)
N80 C14 C15 111.4(9)
N80 C14 H14A 109.4
C15 C14 H14A 109.4
N80 C14 H14B 109.4
C15 C14 H14B 109.4
H14A C14 H14B 108.0
C14 C15 C16 110.6(9)
C14 C15 H15A 109.5
C16 C15 H15A 109.5
C14 C15 H15B 109.5
C16 C15 H15B 109.5
H15A C15 H15B 108.1
C17 C16 C15 104.0(9)
C17 C16 H16A 110.9
C15 C16 H16A 110.9
C17 C16 H16B 110.9
C15 C16 H16B 110.9
H16A C16 H16B 109.0
C16 C17 C18 111.1(9)
C16 C17 H17A 109.4
C18 C17 H17A 109.4
C16 C17 H17B 109.4
C18 C17 H17B 109.4
H17A C17 H17B 108.0
N80 C18 C19 111.7(8)
N80 C18 C17 110.4(8)
C19 C18 C17 115.6(9)
N80 C18 H18 106.1
C19 C18 H18 106.1
C17 C18 H18 106.1
O86 C19 N81 123.6(9)
O86 C19 C18 122.7(8)
N81 C19 C18 113.6(9)
C22 C21 C26 119.5(11)
C22 C21 C20 122.9(9)
C26 C21 C20 117.4(10)
N81 C20 C27 110.5(8)
N81 C20 C21 110.1(9)
C27 C20 C21 111.8(7)
N81 C20 H20 108.1
C27 C20 H20 108.1
C21 C20 H20 108.1
C21 C22 C23 120.5(11)
C21 C22 H22 119.7
C23 C22 H22 119.7
C24 C23 C22 119.9(12)
C24 C23 H23 120.0
C22 C23 H23 120.0
C26 C25 C24 118.8(11)
C26 C25 H25 120.6
C24 C25 H25 120.6
C23 C24 C25 119.2(12)
C23 C24 H24 120.4
C25 C24 H24 120.4
C25 C26 C21 122.0(12)
C25 C26 H26 119.0
C21 C26 H26 119.0
C33 C28 C29 119.8(10)
C33 C28 C27 123.0(10)
C29 C28 C27 117.2(9)
N82 C27 C20 111.7(8)
N82 C27 C28 112.7(8)
C20 C27 C28 111.2(7)
N82 C27 H27 106.9
C20 C27 H27 106.9
C28 C27 H27 106.9
C30 C29 C28 118.9(11)
C30 C29 H29 120.6
C28 C29 H29 120.6
C29 C30 C31 121.1(11)
C29 C30 H30 119.4
C31 C30 H30 119.4
C32 C31 C30 119.3(11)
C32 C31 H31 120.4
C30 C31 H31 120.4
C31 C32 C33 120.6(11)
C31 C32 H32 119.7
C33 C32 H32 119.7
C28 C33 C32 120.3(11)
C28 C33 H33 119.8
C32 C33 H33 119.8
O87 C34 N82 122.2(9)
O87 C34 C35 122.7(8)
N82 C34 C35 114.6(9)
N83 C35 C34 110.1(8)
N83 C35 C36 110.3(8)
C34 C35 C36 112.0(9)
N83 C35 H35 108.1
C34 C35 H35 108.1
C36 C35 H35 108.1
C37 C36 C35 112.5(9)
C37 C36 H36A 109.1
C35 C36 H36A 109.1
C37 C36 H36B 109.1
C35 C36 H36B 109.1
H36A C36 H36B 107.8
C36 C37 C38 108.1(9)
C36 C37 H37A 110.1
C38 C37 H37A 110.1
C36 C37 H37B 110.1
C38 C37 H37B 110.1
H37A C37 H37B 108.4
C37 C38 C39 109.7(8)
C37 C38 H38A 109.7
C39 C38 H38A 109.7
C37 C38 H38B 109.7
C39 C38 H38B 109.7
H38A C38 H38B 108.2
N83 C39 C38 107.9(9)
N83 C39 H39A 110.1
C38 C39 H39A 110.1
N83 C39 H39B 110.1
C38 C39 H39B 110.1
H39A C39 H39B 108.4
N83 C40 N84 120.2(10)
N83 C40 N85 120.4(9)
N84 C40 N85 119.2(10)
N84 C41 C46 113.3(10)
N84 C41 C42 110.7(9)
C46 C41 C42 108.1(9)
N84 C41 H41 108.2
C46 C41 H41 108.2
C42 C41 H41 108.2
C43 C42 C41 113.8(10)
C43 C42 H42A 108.8
C41 C42 H42A 108.8
C43 C42 H42B 108.8
C41 C42 H42B 108.8
H42A C42 H42B 107.7
C44 C43 C42 112.7(12)
C44 C43 H43A 109.1
C42 C43 H43A 109.1
C44 C43 H43B 109.1
C42 C43 H43B 109.1
H43A C43 H43B 107.8
C43 C44 C45 112.6(10)
C43 C44 H44A 109.1
C45 C44 H44A 109.1
C43 C44 H44B 109.1
C45 C44 H44B 109.1
H44A C44 H44B 107.8
C46 C45 C44 108.9(11)
C46 C45 H45A 109.9
C44 C45 H45A 109.9
C46 C45 H45B 109.9
C44 C45 H45B 109.9
H45A C45 H45B 108.3
C45 C46 C41 112.1(11)
C45 C46 H46A 109.2
C41 C46 H46A 109.2
C45 C46 H46B 109.2
C41 C46 H46B 109.2
H46A C46 H46B 107.9
C48 C47 C52 107.5(9)
C48 C47 H47A 110.2
C52 C47 H47A 110.2
C48 C47 H47B 110.2
C52 C47 H47B 110.2
H47A C47 H47B 108.5
N85 C48 C47 111.5(8)
N85 C48 C49 112.8(9)
C47 C48 C49 108.5(8)
N85 C48 H48 107.9
C47 C48 H48 107.9
C49 C48 H48 107.9
C50 C49 C48 113.6(9)
C50 C49 H49A 108.8
C48 C49 H49A 108.8
C50 C49 H49B 108.8
C48 C49 H49B 108.8
H49A C49 H49B 107.7
C51 C50 C49 110.9(10)
C51 C50 H50A 109.5
C49 C50 H50A 109.5
C51 C50 H50B 109.5
C49 C50 H50B 109.5
H50A C50 H50B 108.0
C50 C51 C52 111.1(10)
C50 C51 H51A 109.4
C52 C51 H51A 109.4
C50 C51 H51B 109.4
C52 C51 H51B 109.4
H51A C51 H51B 108.0
C51 C52 C47 108.4(9)
C51 C52 H52A 110.0
C47 C52 H52A 110.0
C51 C52 H52B 110.0
C47 C52 H52B 110.0
H52A C52 H52B 108.4
C58 C53 C54 117.9(12)
C58 C53 B77 118.2(11)
C54 C53 B77 123.6(13)
C55 C54 C53 123.1(14)
C55 C54 H54 118.4
C53 C54 H54 118.4
C54 C55 C56 116.0(13)
C54 C55 H55 122.0
C56 C55 H55 122.0
C57 C56 C55 121.2(14)
C57 C56 H56 119.4
C55 C56 H56 119.4
C56 C57 C58 122.9(15)
C56 C57 H57 118.5
C58 C57 H57 118.5
C53 C58 C57 118.3(12)
C53 C58 H58 120.9
C57 C58 H58 120.9
C60 C59 C64 116.4(13)
C60 C59 B77 118.0(12)
C64 C59 B77 125.5(12)
C59 C60 C61 116.7(12)
C59 C60 H60 121.7
C61 C60 H60 121.7
C62 C61 C60 126.7(14)
C62 C61 H61 116.6
C60 C61 H61 116.6
C61 C62 C63 115.2(14)
C61 C62 H62 122.4
C63 C62 H62 122.4
C64 C63 C62 120.8(13)
C64 C63 H63 119.6
C62 C63 H63 119.6
C63 C64 C59 124.0(13)
C63 C64 H64 118.0
C59 C64 H64 118.0
C66 C65 C70 120.0
C66 C65 H65 120.0
C70 C65 H65 120.0
C65 C66 C67 120.0
C65 C66 H66 120.0
C67 C66 H66 120.0
C68 C67 C66 120.0
C68 C67 H67 120.0
C66 C67 H67 120.0
C69 C68 C67 120.0
C69 C68 H68 120.0
C67 C68 H68 120.0
C68 C69 C70 120.0
C68 C69 H69 120.0
C70 C69 H69 120.0
C69 C70 C65 120.0
C69 C70 B77 119.2(8)
C65 C70 B77 120.8(8)
C72 C71 C76 120.0
C72 C71 B77 119.5(9)
C76 C71 B77 120.5(9)
C73 C72 C71 120.0
C73 C72 H72 120.0
C71 C72 H72 120.0
C72 C73 C74 120.0
C72 C73 H73 120.0
C74 C73 H73 120.0
C75 C74 C73 120.0
C75 C74 H74 120.0
C73 C74 H74 120.0
C76 C75 C74 120.0
C76 C75 H75 120.0
C74 C75 H75 120.0
C75 C76 C71 120.0
C75 C76 H76 120.0
C71 C76 H76 120.0
C53 B77 C70 114.6(12)
C53 B77 C71 108.0(10)
C70 B77 C71 107.0(10)
C53 B77 C59 105.9(11)
C70 B77 C59 109.5(9)
C71 B77 C59 111.9(12)
C13 N78 C5 121.1(9)
C13 N78 H78 119.5
C5 N78 H78 119.5
C13 N79 C7 125.7(10)
C13 N80 C14 120.4(9)
C13 N80 C18 115.5(9)
C14 N80 C18 120.0(10)
C19 N81 C20 123.0(8)
C19 N81 H81 118.5
C20 N81 H81 118.5
C34 N82 C27 123.7(8)
C34 N82 H82 118.1
C27 N82 H82 118.1
C40 N83 C39 117.4(8)
C40 N83 C35 116.9(8)
C39 N83 C35 119.5(9)
C40 N84 C41 125.8(10)
C40 N84 H84 117.1
C41 N84 H84 117.1
C40 N85 C48 124.8(9)
C40 N85 H85 117.6
C48 N85 H85 117.6

loop_
_geom_bond_atom_site_label_1
_geom_bond_atom_site_label_2
_geom_bond_distance
C1 C6 1.520(15)
C1 C2 1.569(15)
C1 H1A 0.9900
C1 H1B 0.9900
C2 C3 1.541(16)
C2 H2A 0.9900
C2 H2B 0.9900
C3 C4 1.559(14)
C3 H3A 0.9900
C3 H3B 0.9900
C4 C5 1.536(13)
C4 H4A 0.9900
C4 H4B 0.9900
C5 N78 1.466(13)
C5 C6 1.528(14)
C5 H5 1.0000
C6 H6A 0.9900
C6 H6B 0.9900
C7 C8 1.472(15)
C7 N79 1.478(14)
C7 C12 1.523(14)
C7 H7 1.0000
C8 C9 1.536(16)
C8 H8A 0.9900
C8 H8B 0.9900
C9 C10 1.543(15)
C9 H9A 0.9900
C9 H9B 0.9900
C10 C11 1.394(16)
C10 H10A 0.9900
C10 H10B 0.9900
C11 C12 1.532(16)
C11 H11A 0.9900
C11 H11B 0.9900
C12 H12A 0.9900
C12 H12B 0.9900
C13 N79 1.350(13)
C13 N80 1.363(13)
C13 N78 1.408(12)
C14 N80 1.404(12)
C14 C15 1.469(14)
C14 H14A 0.9900
C14 H14B 0.9900
C15 C16 1.588(13)
C15 H15A 0.9900
C15 H15B 0.9900
C16 C17 1.506(14)
C16 H16A 0.9900
C16 H16B 0.9900
C17 C18 1.529(14)
C17 H17A 0.9900
C17 H17B 0.9900
C18 N80 1.458(11)
C18 C19 1.503(13)
C18 H18 1.0000
C19 O86 1.218(11)
C19 N81 1.350(11)
C21 C22 1.353(14)
C21 C26 1.386(13)
C21 C20 1.568(14)
C20 N81 1.475(11)
C20 C27 1.502(13)
C20 H20 1.0000
C22 C23 1.427(15)
C22 H22 0.9500
C23 C24 1.340(14)
C23 H23 0.9500
C25 C26 1.342(14)
C25 C24 1.462(15)
C25 H25 0.9500
C24 H24 0.9500
C26 H26 0.9500
C28 C33 1.391(14)
C28 C29 1.436(14)
C28 C27 1.533(13)
C27 N82 1.475(11)
C27 H27 1.0000
C29 C30 1.381(14)
C29 H29 0.9500
C30 C31 1.426(14)
C30 H30 0.9500
C31 C32 1.379(14)
C31 H31 0.9500
C32 C33 1.408(14)
C32 H32 0.9500
C33 H33 0.9500
C34 O87 1.221(11)
C34 N82 1.369(11)
C34 C35 1.515(13)
C35 N83 1.460(11)
C35 C36 1.557(13)
C35 H35 1.0000
C36 C37 1.468(13)
C36 H36A 0.9900
C36 H36B 0.9900
C37 C38 1.558(12)
C37 H37A 0.9900
C37 H37B 0.9900
C38 C39 1.560(14)
C38 H38A 0.9900
C38 H38B 0.9900
C39 N83 1.434(12)
C39 H39A 0.9900
C39 H39B 0.9900
C40 N83 1.327(12)
C40 N84 1.352(12)
C40 N85 1.355(12)
C41 N84 1.457(14)
C41 C46 1.552(14)
C41 C42 1.569(13)
C41 H41 1.0000
C42 C43 1.475(15)
C42 H42A 0.9900
C42 H42B 0.9900
C43 C44 1.460(16)
C43 H43A 0.9900
C43 H43B 0.9900
C44 C45 1.563(16)
C44 H44A 0.9900
C44 H44B 0.9900
C45 C46 1.534(17)
C45 H45A 0.9900
C45 H45B 0.9900
C46 H46A 0.9900
C46 H46B 0.9900
C47 C48 1.541(15)
C47 C52 1.598(14)
C47 H47A 0.9900
C47 H47B 0.9900
C48 N85 1.423(11)
C48 C49 1.542(12)
C48 H48 1.0000
C49 C50 1.496(13)
C49 H49A 0.9900
C49 H49B 0.9900
C50 C51 1.455(15)
C50 H50A 0.9900
C50 H50B 0.9900
C51 C52 1.480(14)
C51 H51A 0.9900
C51 H51B 0.9900
C52 H52A 0.9900
C52 H52B 0.9900
C53 C58 1.412(17)
C53 C54 1.416(16)
C53 B77 1.642(18)
C54 C55 1.391(16)
C54 H54 0.9500
C55 C56 1.503(19)
C55 H55 0.9500
C56 C57 1.266(16)
C56 H56 0.9500
C57 C58 1.461(16)
C57 H57 0.9500
C58 H58 0.9500
C59 C60 1.373(16)
C59 C64 1.398(15)
C59 B77 1.69(2)
C60 C61 1.408(17)
C60 H60 0.9500
C61 C62 1.306(16)
C61 H61 0.9500
C62 C63 1.398(16)
C62 H62 0.9500
C63 C64 1.313(16)
C63 H63 0.9500
C64 H64 0.9500
C65 C66 1.3900
C65 C70 1.3900
C65 H65 0.9500
C66 C67 1.3900
C66 H66 0.9500
C67 C68 1.3900
C67 H67 0.9500
C68 C69 1.3900
C68 H68 0.9500
C69 C70 1.3900
C69 H69 0.9500
C70 B77 1.656(17)
C71 C72 1.3900
C71 C76 1.3900
C71 B77 1.667(17)
C72 C73 1.3900
C72 H72 0.9500
C73 C74 1.3900
C73 H73 0.9500
C74 C75 1.3900
C74 H74 0.9500
C75 C76 1.3900
C75 H75 0.9500
C76 H76 0.9500
N78 H78 0.8800
N81 H81 0.8800
N82 H82 0.8800
N84 H84 0.8800
N85 H85 0.8800

loop_
_geom_hbond_atom_site_label_D
_geom_hbond_atom_site_label_H
_geom_hbond_atom_site_label_A
_geom_hbond_distance_DH
_geom_hbond_distance_HA
_geom_hbond_distance_DA
_geom_hbond_angle_DHA
_geom_hbond_site_symmetry_A
_geom_hbond_publ_flag
C14 H14A O87 0.99 2.64 3.228(12) 118.5 3_645 yes
C39 H39A O86 0.99 2.62 3.090(13) 109.5 3_655 yes
C39 H39A O87 0.99 2.58 3.098(11) 112.7 . yes
N85 H85 O86 0.88 2.19 2.997(10) 152.5 3_655 yes

loop_
_geom_torsion_atom_site_label_1
_geom_torsion_atom_site_label_2
_geom_torsion_atom_site_label_3
_geom_torsion_atom_site_label_4
_geom_torsion
C6 C1 C2 C3 57.7(14)
C1 C2 C3 C4 -56.9(14)
C2 C3 C4 C5 58.2(12)
C3 C4 C5 N78 -177.7(9)
C3 C4 C5 C6 -59.8(12)
C2 C1 C6 C5 -60.9(13)
N78 C5 C6 C1 179.0(9)
C4 C5 C6 C1 62.7(13)
N79 C7 C8 C9 -180.0(9)
C12 C7 C8 C9 59.5(13)
C7 C8 C9 C10 -58.9(14)
C8 C9 C10 C11 55.9(16)
C9 C10 C11 C12 -56.3(15)
C8 C7 C12 C11 -57.1(15)
N79 C7 C12 C11 -178.2(10)
C10 C11 C12 C7 58.2(15)
N80 C14 C15 C16 -55.7(12)
C14 C15 C16 C17 63.3(12)
C15 C16 C17 C18 -61.3(10)
C16 C17 C18 N80 52.8(11)
C16 C17 C18 C19 -75.2(10)
N80 C18 C19 O86 -13.2(16)
C17 C18 C19 O86 114.2(12)
N80 C18 C19 N81 166.4(10)
C17 C18 C19 N81 -66.2(13)
C22 C21 C20 N81 20.5(12)
C26 C21 C20 N81 -165.1(8)
C22 C21 C20 C27 -102.7(11)
C26 C21 C20 C27 71.7(11)
C26 C21 C22 C23 3.5(15)
C20 C21 C22 C23 177.8(8)
C21 C22 C23 C24 -0.5(15)
C22 C23 C24 C25 -2.9(15)
C26 C25 C24 C23 3.3(15)
C24 C25 C26 C21 -0.3(15)
C22 C21 C26 C25 -3.1(15)
C20 C21 C26 C25 -177.7(9)
N81 C20 C27 N82 -70.0(9)
C21 C20 C27 N82 52.9(11)
N81 C20 C27 C28 56.9(11)
C21 C20 C27 C28 179.8(8)
C33 C28 C27 N82 14.9(13)
C29 C28 C27 N82 -168.1(8)
C33 C28 C27 C20 -111.5(10)
C29 C28 C27 C20 65.5(12)
C33 C28 C29 C30 0.4(14)
C27 C28 C29 C30 -176.7(9)
C28 C29 C30 C31 -1.5(15)
C29 C30 C31 C32 2.6(15)
C30 C31 C32 C33 -2.6(15)
C29 C28 C33 C32 -0.3(15)
C27 C28 C33 C32 176.6(9)
C31 C32 C33 C28 1.5(15)
O87 C34 C35 N83 0.3(14)
N82 C34 C35 N83 172.4(9)
O87 C34 C35 C36 123.4(10)
N82 C34 C35 C36 -64.5(11)
N83 C35 C36 C37 49.9(11)
C34 C35 C36 C37 -73.1(10)
C35 C36 C37 C38 -57.8(11)
C36 C37 C38 C39 61.8(12)
C37 C38 C39 N83 -57.0(11)
N84 C41 C42 C43 -177.7(10)
C46 C41 C42 C43 -53.1(15)
C41 C42 C43 C44 54.9(15)
C42 C43 C44 C45 -55.6(16)
C43 C44 C45 C46 55.8(16)
C44 C45 C46 C41 -56.1(14)
N84 C41 C46 C45 177.5(9)
C42 C41 C46 C45 54.5(14)
C52 C47 C48 N85 -179.2(7)
C52 C47 C48 C49 56.0(10)
N85 C48 C49 C50 -178.5(9)
C47 C48 C49 C50 -54.4(12)
C48 C49 C50 C51 55.1(13)
C49 C50 C51 C52 -59.8(13)
C50 C51 C52 C47 63.6(13)
C48 C47 C52 C51 -61.8(12)
C58 C53 C54 C55 6(2)
B77 C53 C54 C55 -179.0(14)
C53 C54 C55 C56 -3(2)
C54 C55 C56 C57 3(2)
C55 C56 C57 C58 -6(2)
C54 C53 C58 C57 -8(2)
B77 C53 C58 C57 176.8(12)
C56 C57 C58 C53 8(2)
C64 C59 C60 C61 3.7(19)
B77 C59 C60 C61 -175.2(12)
C59 C60 C61 C62 -1(2)
C60 C61 C62 C63 -1(2)
C61 C62 C63 C64 0(2)
C62 C63 C64 C59 3(2)
C60 C59 C64 C63 -5(2)
B77 C59 C64 C63 174.3(13)
C70 C65 C66 C67 0.0
C65 C66 C67 C68 0.0
C66 C67 C68 C69 0.0
C67 C68 C69 C70 0.0
C68 C69 C70 C65 0.0
C68 C69 C70 B77 -179.4(9)
C66 C65 C70 C69 0.0
C66 C65 C70 B77 179.4(9)
C76 C71 C72 C73 0.0
B77 C71 C72 C73 178.6(9)
C71 C72 C73 C74 0.0
C72 C73 C74 C75 0.0
C73 C74 C75 C76 0.0
C74 C75 C76 C71 0.0
C72 C71 C76 C75 0.0
B77 C71 C76 C75 -178.6(9)
C58 C53 B77 C70 29.4(17)
C54 C53 B77 C70 -145.2(13)
C58 C53 B77 C71 148.5(12)
C54 C53 B77 C71 -26.1(18)
C58 C53 B77 C59 -91.5(15)
C54 C53 B77 C59 94.0(15)
C69 C70 B77 C53 -146.3(9)
C65 C70 B77 C53 34.2(13)
C69 C70 B77 C71 94.0(10)
C65 C70 B77 C71 -85.4(10)
C69 C70 B77 C59 -27.5(12)
C65 C70 B77 C59 153.1(8)
C72 C71 B77 C53 -96.0(11)
C76 C71 B77 C53 82.6(12)
C72 C71 B77 C70 27.9(12)
C76 C71 B77 C70 -153.6(7)
C72 C71 B77 C59 147.9(8)
C76 C71 B77 C59 -33.5(11)
C60 C59 B77 C53 -160.7(12)
C64 C59 B77 C53 20.5(17)
C60 C59 B77 C70 75.2(15)
C64 C59 B77 C70 -103.6(14)
C60 C59 B77 C71 -43.3(15)
C64 C59 B77 C71 137.9(12)
N79 C13 N78 C5 -32.0(13)
N80 C13 N78 C5 143.9(9)
C6 C5 N78 C13 133.0(10)
C4 C5 N78 C13 -109.9(11)
N80 C13 N79 C7 142.6(10)
N78 C13 N79 C7 -41.7(14)
C8 C7 N79 C13 135.8(11)
C12 C7 N79 C13 -104.3(12)
N79 C13 N80 C14 162.3(9)
N78 C13 N80 C14 -13.6(13)
N79 C13 N80 C18 -40.7(13)
N78 C13 N80 C18 143.4(9)
C15 C14 N80 C13 -156.3(9)
C15 C14 N80 C18 47.7(12)
C19 C18 N80 C13 -72.0(13)
C17 C18 N80 C13 157.8(9)
C19 C18 N80 C14 85.1(12)
C17 C18 N80 C14 -45.1(12)
O86 C19 N81 C20 -12.2(18)
C18 C19 N81 C20 168.2(10)
C27 C20 N81 C19 -124.9(10)
C21 C20 N81 C19 111.2(11)
O87 C34 N82 C27 -10.8(15)
C35 C34 N82 C27 177.1(8)
C20 C27 N82 C34 -127.1(9)
C28 C27 N82 C34 106.8(10)
N84 C40 N83 C39 165.6(8)
N85 C40 N83 C39 -9.2(13)
N84 C40 N83 C35 -42.1(13)
N85 C40 N83 C35 143.1(9)
C38 C39 N83 C40 -155.5(8)
C38 C39 N83 C35 53.0(11)
C34 C35 N83 C40 -76.3(11)
C36 C35 N83 C40 159.6(9)
C34 C35 N83 C39 75.3(12)
C36 C35 N83 C39 -48.8(12)
N83 C40 N84 C41 144.1(10)
N85 C40 N84 C41 -41.0(13)
C46 C41 N84 C40 139.1(10)
C42 C41 N84 C40 -99.3(12)
N83 C40 N85 C48 144.6(9)
N84 C40 N85 C48 -30.3(14)
C47 C48 N85 C40 129.5(10)
C49 C48 N85 C40 -108.0(11)
